data_4083135
loop_
_publ_author_name
'Jana, Rajkumar'
'Sarkar, Biprajit'
'Strobel, Sabine'
'Mobin, Shaikh M.'
'Kaim, Wolfgang'
'Fiedler, Jan'

_publ_section_title
;
 Electrochemical Evidence for Hemilabile Coordination of
 1,3-Dimethyllumazine to
 [1,1&#x2032;-Bis(diorganophosphino)ferrocene]copper(I)
;
_journal_issue 18
_journal_name_full Organometallics
_journal_page_first 4784
_journal_paper_doi 10.1021/om500039a
_journal_volume 33
_journal_year 2014
_chemical_formula_moiety 'C30 H44 Cu Fe N4 O2 P2, B F4, C H2 Cl2'
_chemical_formula_sum 'C31 H46 B Cl2 Cu F4 Fe N4 O2 P2'
_chemical_formula_weight 845.76
_chemical_name_systematic
; 
 ? 
;
_space_group_IT_number 14
_symmetry_cell_setting monoclinic
_symmetry_space_group_name_Hall '-P 2yn'
_symmetry_space_group_name_H-M 'P 1 21/n 1'
_atom_sites_solution_hydrogens geom
_atom_sites_solution_primary direct
_atom_sites_solution_secondary difmap
_audit_creation_method SHELXL-97
_cell_angle_alpha 90.00
_cell_angle_beta 110.9980(10)
_cell_angle_gamma 90.00
_cell_formula_units_Z 4
_cell_length_a 15.9608(3)
_cell_length_b 11.7770(2)
_cell_length_c 20.7616(4)
_cell_measurement_reflns_used 9204
_cell_measurement_temperature 100(2)
_cell_measurement_theta_max 28.28
_cell_measurement_theta_min 0.41
_cell_volume 3643.41(12)
_computing_cell_refinement 'HKL Scalepack (Otwinowski & Minor 1997)'
_computing_data_collection 'Collect (Nonius BV, 1997-2000)'
_computing_data_reduction 'HKL Denzo and Scalepack (Otwinowski & Minor 1997)'
_computing_molecular_graphics SHELXTL
_computing_publication_material SHELXTL
_computing_structure_refinement 'SHELXL-97 (Sheldrick, 1997)'
_computing_structure_solution 'SHELXS-97 (Sheldrick, 1990)'
_diffrn_ambient_temperature 100(2)
_diffrn_measured_fraction_theta_full 0.991
_diffrn_measured_fraction_theta_max 0.991
_diffrn_measurement_device_type KappaCCD
_diffrn_measurement_method CCD
_diffrn_radiation_monochromator graphite
_diffrn_radiation_source 'fine-focus sealed tube'
_diffrn_radiation_type MoK\a
_diffrn_radiation_wavelength 0.71073
_diffrn_reflns_av_R_equivalents 0.0486
_diffrn_reflns_av_sigmaI/netI 0.0717
_diffrn_reflns_limit_h_max 21
_diffrn_reflns_limit_h_min -21
_diffrn_reflns_limit_k_max 15
_diffrn_reflns_limit_k_min -15
_diffrn_reflns_limit_l_max 27
_diffrn_reflns_limit_l_min -27
_diffrn_reflns_number 17116
_diffrn_reflns_theta_full 28.28
_diffrn_reflns_theta_max 28.28
_diffrn_reflns_theta_min 1.39
_exptl_absorpt_coefficient_mu 1.272
_exptl_absorpt_correction_T_max 0.7653
_exptl_absorpt_correction_T_min 0.5592
_exptl_absorpt_correction_type empirical
_exptl_absorpt_process_details 'Scalepack (W. Minor & Z. Otwinowski)'
_exptl_crystal_colour red
_exptl_crystal_density_diffrn 1.542
_exptl_crystal_density_method 'not measured'
_exptl_crystal_description 'coarse shape'
_exptl_crystal_F_000 1744
_exptl_crystal_size_max 0.6
_exptl_crystal_size_mid 0.4
_exptl_crystal_size_min 0.2
_refine_diff_density_max 0.696
_refine_diff_density_min -0.477
_refine_diff_density_rms 0.092
_refine_ls_extinction_method none
_refine_ls_goodness_of_fit_ref 1.009
_refine_ls_hydrogen_treatment mixed
_refine_ls_matrix_type full
_refine_ls_number_parameters 589
_refine_ls_number_reflns 8973
_refine_ls_number_restraints 0
_refine_ls_restrained_S_all 1.009
_refine_ls_R_factor_all 0.0785
_refine_ls_R_factor_gt 0.0412
_refine_ls_shift/su_max 0.001
_refine_ls_shift/su_mean 0.000
_refine_ls_structure_factor_coef Fsqd
_refine_ls_weighting_details 'calc w=1/[\s^2^(Fo^2^)+(0.0410P)^2^+2.1792P] where P=(Fo^2^+2Fc^2^)/3'
_refine_ls_weighting_scheme calc
_refine_ls_wR_factor_gt 0.0848
_refine_ls_wR_factor_ref 0.0957
_reflns_number_gt 6280
_reflns_number_total 8973
_reflns_threshold_expression >2sigma(I)
_cod_data_source_file om500039a_si_002.cif
_cod_data_source_block rjmar09
_cod_original_sg_symbol_H-M P21/n
_cod_database_code 4083135

loop_
_symmetry_equiv_pos_as_xyz
'x, y, z'
'-x+1/2, y+1/2, -z+1/2'
'-x, -y, -z'
'x-1/2, -y-1/2, z-1/2'

loop_
_atom_site_label
_atom_site_type_symbol
_atom_site_fract_x
_atom_site_fract_y
_atom_site_fract_z
_atom_site_U_iso_or_equiv
_atom_site_adp_type
_atom_site_occupancy
_atom_site_symmetry_multiplicity
_atom_site_calc_flag
_atom_site_refinement_flags
Cu1 Cu 0.50213(2) 0.95766(3) 0.238548(16) 0.01128(8) Uani 1 1 d .
Fe1 Fe 0.47349(3) 0.68212(3) 0.344788(19) 0.01281(9) Uani 1 1 d .
P1 P 0.53320(4) 0.96774(5) 0.35267(3) 0.01053(14) Uani 1 1 d .
P2 P 0.44387(5) 0.79460(6) 0.18501(3) 0.01157(14) Uani 1 1 d .
N1 N 0.57234(14) 1.05277(18) 0.19294(11) 0.0127(5) Uani 1 1 d .
N2 N 0.64458(16) 1.2006(2) 0.11974(12) 0.0193(5) Uani 1 1 d .
N3 N 0.52020(15) 1.3186(2) 0.09861(12) 0.0182(5) Uani 1 1 d .
N4 N 0.40542(15) 1.27394(19) 0.14167(11) 0.0142(5) Uani 1 1 d .
O1 O 0.40897(12) 1.10701(15) 0.19836(9) 0.0139(4) Uani 1 1 d .
O2 O 0.40205(14) 1.43727(17) 0.08259(12) 0.0296(5) Uani 1 1 d .
C1 C 0.65210(18) 1.0333(2) 0.18755(14) 0.0159(6) Uani 1 1 d .
H1 H 0.6818(19) 0.969(2) 0.2090(14) 0.012(7) Uiso 1 1 d .
C2 C 0.6865(2) 1.1065(2) 0.15059(15) 0.0190(6) Uani 1 1 d .
H2 H 0.739(2) 1.091(3) 0.1453(15) 0.019(8) Uiso 1 1 d .
C3 C 0.56626(18) 1.2210(2) 0.12734(13) 0.0146(6) Uani 1 1 d .
C4 C 0.5622(2) 1.4038(3) 0.06850(18) 0.0301(8) Uani 1 1 d .
H4C H 0.5214 1.4660 0.0509 0.036 Uiso 1 1 calc R
H4B H 0.5764 1.3701 0.0316 0.036 Uiso 1 1 calc R
H4A H 0.6162 1.4312 0.1033 0.036 Uiso 1 1 calc R
C5 C 0.44105(18) 1.3498(2) 0.10659(14) 0.0170(6) Uani 1 1 d .
C6 C 0.32666(19) 1.3130(2) 0.15674(15) 0.0197(6) Uani 1 1 d .
H6C H 0.3080 1.2544 0.1808 0.024 Uiso 1 1 calc R
H6B H 0.2785 1.3301 0.1143 0.024 Uiso 1 1 calc R
H6A H 0.3421 1.3800 0.1849 0.024 Uiso 1 1 calc R
C7 C 0.44404(17) 1.1723(2) 0.16937(13) 0.0116(5) Uani 1 1 d .
C8 C 0.52960(17) 1.1476(2) 0.16243(13) 0.0109(5) Uani 1 1 d .
C9 C 0.63993(18) 1.0373(2) 0.40607(13) 0.0140(5) Uani 1 1 d .
H9A H 0.6345 1.1177 0.3931 0.017 Uiso 1 1 calc R
C10 C 0.6576(2) 1.0322(3) 0.48326(15) 0.0196(6) Uani 1 1 d .
H10A H 0.7199(19) 1.059(2) 0.5098(14) 0.010(7) Uiso 1 1 d .
H10B H 0.653(2) 0.954(3) 0.4982(16) 0.023(8) Uiso 1 1 d .
H10C H 0.616(2) 1.081(3) 0.4961(15) 0.020(8) Uiso 1 1 d .
C14 C 0.7188(2) 0.9898(3) 0.38958(17) 0.0213(6) Uani 1 1 d .
H14A H 0.771(2) 1.036(3) 0.4132(16) 0.024(8) Uiso 1 1 d .
H14B H 0.731(2) 0.912(3) 0.4047(17) 0.029(9) Uiso 1 1 d .
H14C H 0.706(2) 0.993(3) 0.3409(18) 0.026(9) Uiso 1 1 d .
C15 C 0.44953(18) 1.0408(2) 0.38111(14) 0.0139(5) Uani 1 1 d .
H15 H 0.4628(19) 1.031(2) 0.4269(15) 0.010(7) Uiso 1 1 d .
C16 C 0.4535(2) 1.1698(2) 0.37236(16) 0.0197(6) Uani 1 1 d .
H16A H 0.407(2) 1.211(3) 0.3895(16) 0.027(9) Uiso 1 1 d .
H16B H 0.439(2) 1.193(3) 0.3231(17) 0.027(9) Uiso 1 1 d .
H16C H 0.516(2) 1.210(3) 0.4024(18) 0.038(10) Uiso 1 1 d .
C20 C 0.35493(19) 0.9969(3) 0.34164(17) 0.0199(6) Uani 1 1 d .
H20A H 0.341(2) 1.005(2) 0.2938(16) 0.016(8) Uiso 1 1 d .
H20B H 0.309(3) 1.034(3) 0.3566(18) 0.042(10) Uiso 1 1 d .
H20C H 0.354(2) 0.917(3) 0.3517(17) 0.031(9) Uiso 1 1 d .
C21 C 0.33917(19) 0.8115(2) 0.10860(14) 0.0170(6) Uani 1 1 d .
H21 H 0.359(2) 0.861(3) 0.0793(16) 0.026(8) Uiso 1 1 d .
C22 C 0.2684(2) 0.8797(3) 0.12591(17) 0.0226(6) Uani 1 1 d .
H22A H 0.243(2) 0.840(3) 0.1524(16) 0.019(8) Uiso 1 1 d .
H22B H 0.215(2) 0.902(2) 0.0821(15) 0.017(8) Uiso 1 1 d .
H22C H 0.289(2) 0.946(3) 0.1480(17) 0.028(9) Uiso 1 1 d .
C23 C 0.2999(2) 0.7014(3) 0.07151(16) 0.0220(6) Uani 1 1 d .
H23A H 0.281(2) 0.655(3) 0.0989(17) 0.029(9) Uiso 1 1 d .
H23B H 0.341(2) 0.662(3) 0.0589(16) 0.024(9) Uiso 1 1 d .
H23C H 0.240(2) 0.720(3) 0.0288(16) 0.022(8) Uiso 1 1 d .
C27 C 0.5184(2) 0.7125(3) 0.15134(15) 0.0178(6) Uani 1 1 d .
H27 H 0.495(2) 0.652(3) 0.1377(15) 0.011(8) Uiso 1 1 d .
C28 C 0.5279(3) 0.7732(3) 0.08918(17) 0.0258(7) Uani 1 1 d .
H28A H 0.471(2) 0.782(3) 0.0499(16) 0.019(8) Uiso 1 1 d .
H28B H 0.569(2) 0.736(3) 0.0770(15) 0.018(8) Uiso 1 1 d .
H28C H 0.549(2) 0.852(3) 0.1017(16) 0.028(9) Uiso 1 1 d .
C32 C 0.6109(2) 0.6944(3) 0.20663(17) 0.0237(7) Uani 1 1 d .
H32A H 0.652(2) 0.654(3) 0.1896(16) 0.024(8) Uiso 1 1 d .
H32B H 0.637(2) 0.766(3) 0.2248(15) 0.019(8) Uiso 1 1 d .
H32C H 0.611(2) 0.650(3) 0.2445(17) 0.026(9) Uiso 1 1 d .
C33 C 0.41358(18) 0.6926(2) 0.23889(13) 0.0130(5) Uani 1 1 d .
C34 C 0.4469(2) 0.5809(2) 0.25869(14) 0.0168(6) Uani 1 1 d .
H34 H 0.484(2) 0.550(3) 0.2464(15) 0.017(8) Uiso 1 1 d .
C35 C 0.4056(2) 0.5355(3) 0.30270(15) 0.0217(6) Uani 1 1 d .
H35 H 0.419(2) 0.468(3) 0.3236(17) 0.031(9) Uiso 1 1 d .
C36 C 0.3453(2) 0.6173(3) 0.31059(15) 0.0210(6) Uani 1 1 d .
H36 H 0.310(2) 0.607(3) 0.3423(17) 0.029(9) Uiso 1 1 d .
C37 C 0.35027(18) 0.7148(2) 0.27200(14) 0.0157(6) Uani 1 1 d .
H37 H 0.3132(19) 0.784(3) 0.2680(14) 0.015(7) Uiso 1 1 d .
C38 C 0.54375(17) 0.8265(2) 0.39006(13) 0.0116(5) Uani 1 1 d .
C39 C 0.5018(2) 0.7770(2) 0.43369(14) 0.0165(6) Uani 1 1 d .
H39 H 0.459(2) 0.807(2) 0.4478(14) 0.013(7) Uiso 1 1 d .
C40 C 0.5339(2) 0.6644(2) 0.44996(14) 0.0207(6) Uani 1 1 d .
H40 H 0.512(2) 0.613(3) 0.4749(18) 0.041(10) Uiso 1 1 d .
C41 C 0.5964(2) 0.6426(2) 0.41729(14) 0.0183(6) Uani 1 1 d .
H41 H 0.625(2) 0.574(3) 0.4164(15) 0.018(8) Uiso 1 1 d .
C42 C 0.60213(19) 0.7414(2) 0.38001(14) 0.0156(6) Uani 1 1 d .
H42 H 0.6328(18) 0.753(2) 0.3538(13) 0.002(6) Uiso 1 1 d .
C43 C 0.2658(2) 1.1815(3) -0.02258(17) 0.0279(7) Uani 1 1 d .
H43A H 0.289(2) 1.253(3) -0.0048(16) 0.024(8) Uiso 1 1 d .
H43B H 0.240(2) 1.176(3) -0.0724(19) 0.035(10) Uiso 1 1 d .
B1 B 0.6376(2) 1.3555(3) 0.28718(17) 0.0206(7) Uani 1 1 d .
F1 F 0.54668(13) 1.33533(19) 0.26596(12) 0.0508(6) Uani 1 1 d .
F2 F 0.6587(2) 1.3964(2) 0.23281(11) 0.0704(9) Uani 1 1 d .
F3 F 0.66301(13) 1.43486(14) 0.34042(9) 0.0312(4) Uani 1 1 d .
F4 F 0.68264(14) 1.25552(17) 0.30987(10) 0.0422(5) Uani 1 1 d .
Cl1 Cl 0.34984(6) 1.07559(7) 0.00425(4) 0.03047(18) Uani 1 1 d .
Cl2 Cl 0.17607(6) 1.15100(7) 0.00594(4) 0.0345(2) Uani 1 1 d .

loop_
_atom_site_aniso_label
_atom_site_aniso_U_11
_atom_site_aniso_U_22
_atom_site_aniso_U_33
_atom_site_aniso_U_23
_atom_site_aniso_U_13
_atom_site_aniso_U_12
Cu1 0.01241(17) 0.00938(16) 0.01256(16) 0.00015(12) 0.00509(12) -0.00114(12)
Fe1 0.0174(2) 0.00841(19) 0.01318(19) 0.00072(14) 0.00622(15) -0.00076(15)
P1 0.0109(3) 0.0091(3) 0.0117(3) -0.0007(2) 0.0042(3) -0.0003(3)
P2 0.0134(3) 0.0099(3) 0.0116(3) -0.0004(3) 0.0047(3) -0.0014(3)
N1 0.0134(11) 0.0104(11) 0.0140(11) -0.0027(9) 0.0044(9) -0.0012(9)
N2 0.0170(13) 0.0214(13) 0.0214(12) 0.0010(10) 0.0092(10) -0.0037(10)
N3 0.0163(12) 0.0170(12) 0.0195(12) 0.0070(10) 0.0042(10) -0.0035(10)
N4 0.0114(11) 0.0121(11) 0.0163(11) 0.0013(9) 0.0015(9) 0.0011(9)
O1 0.0123(10) 0.0146(10) 0.0148(9) 0.0002(7) 0.0050(8) -0.0004(7)
O2 0.0238(12) 0.0174(11) 0.0407(13) 0.0124(10) 0.0033(10) 0.0021(9)
C1 0.0120(13) 0.0154(14) 0.0200(14) -0.0016(11) 0.0054(11) -0.0001(11)
C2 0.0136(15) 0.0200(15) 0.0253(15) -0.0039(12) 0.0091(12) -0.0038(12)
C3 0.0155(14) 0.0141(13) 0.0114(13) 0.0006(10) 0.0015(11) -0.0050(11)
C4 0.0205(16) 0.0283(18) 0.0412(19) 0.0222(15) 0.0107(14) 0.0000(13)
C5 0.0143(14) 0.0149(14) 0.0165(14) 0.0012(11) -0.0010(11) -0.0037(11)
C6 0.0158(14) 0.0187(15) 0.0234(15) -0.0020(12) 0.0057(12) 0.0034(11)
C7 0.0115(13) 0.0114(13) 0.0102(12) -0.0024(10) 0.0019(10) -0.0027(10)
C8 0.0118(13) 0.0073(12) 0.0131(13) -0.0008(10) 0.0039(10) -0.0027(10)
C9 0.0133(13) 0.0124(13) 0.0161(13) -0.0013(10) 0.0049(11) -0.0019(11)
C10 0.0184(15) 0.0201(16) 0.0171(14) -0.0012(12) 0.0025(12) 0.0016(13)
C14 0.0133(15) 0.0233(17) 0.0278(17) -0.0039(13) 0.0081(13) -0.0036(12)
C15 0.0174(14) 0.0129(13) 0.0126(13) -0.0008(10) 0.0067(11) 0.0027(11)
C16 0.0227(16) 0.0131(14) 0.0227(16) -0.0017(12) 0.0074(13) 0.0023(12)
C20 0.0137(14) 0.0206(16) 0.0276(17) -0.0034(13) 0.0101(13) 0.0015(12)
C21 0.0198(15) 0.0128(14) 0.0148(13) 0.0017(11) 0.0017(11) -0.0029(11)
C22 0.0159(15) 0.0202(16) 0.0259(16) -0.0019(13) 0.0004(13) -0.0017(13)
C23 0.0252(17) 0.0163(15) 0.0182(15) -0.0016(12) 0.0001(13) -0.0054(13)
C27 0.0189(15) 0.0164(15) 0.0208(15) -0.0055(12) 0.0106(12) -0.0035(12)
C28 0.035(2) 0.0273(18) 0.0222(17) -0.0045(13) 0.0187(15) -0.0045(15)
C32 0.0189(16) 0.0262(18) 0.0302(18) -0.0050(14) 0.0139(14) 0.0042(14)
C33 0.0147(13) 0.0112(13) 0.0110(12) -0.0008(10) 0.0021(10) -0.0037(10)
C34 0.0238(16) 0.0102(13) 0.0174(14) -0.0036(11) 0.0085(12) 0.0006(12)
C35 0.0316(17) 0.0116(14) 0.0172(14) 0.0007(11) 0.0029(12) -0.0064(13)
C36 0.0249(16) 0.0205(16) 0.0185(15) -0.0013(12) 0.0087(13) -0.0108(12)
C37 0.0120(13) 0.0175(14) 0.0149(13) -0.0026(11) 0.0016(11) -0.0033(11)
C38 0.0128(13) 0.0089(12) 0.0103(12) 0.0003(9) 0.0008(10) 0.0011(10)
C39 0.0228(15) 0.0158(14) 0.0121(13) -0.0024(11) 0.0078(12) -0.0010(12)
C40 0.0319(18) 0.0170(15) 0.0112(13) 0.0017(11) 0.0054(12) -0.0035(12)
C41 0.0236(16) 0.0108(14) 0.0143(14) 0.0013(11) -0.0008(11) 0.0028(12)
C42 0.0154(14) 0.0155(14) 0.0138(13) -0.0016(11) 0.0025(11) 0.0001(11)
C43 0.0361(19) 0.0225(17) 0.0226(17) 0.0009(13) 0.0074(14) -0.0050(14)
B1 0.0207(17) 0.0137(16) 0.0238(17) -0.0021(13) 0.0035(14) -0.0018(13)
F1 0.0184(10) 0.0545(14) 0.0683(15) -0.0388(12) 0.0019(10) -0.0040(9)
F2 0.120(2) 0.0616(16) 0.0237(11) -0.0021(11) 0.0182(13) -0.0547(16)
F3 0.0350(11) 0.0211(9) 0.0269(10) -0.0087(7) -0.0018(8) -0.0048(8)
F4 0.0448(13) 0.0337(12) 0.0403(12) -0.0046(9) 0.0057(10) 0.0192(9)
Cl1 0.0394(5) 0.0282(4) 0.0240(4) 0.0017(3) 0.0115(3) 0.0022(3)
Cl2 0.0407(5) 0.0286(4) 0.0376(5) -0.0059(3) 0.0182(4) -0.0031(4)

loop_
_atom_type_symbol
_atom_type_description
_atom_type_scat_dispersion_real
_atom_type_scat_dispersion_imag
_atom_type_scat_source
Cu Cu 0.3201 1.2651 'International Tables Vol C Tables 4.2.6.8 and 6.1.1.4'
Fe Fe 0.3463 0.8444 'International Tables Vol C Tables 4.2.6.8 and 6.1.1.4'
P P 0.1023 0.0942 'International Tables Vol C Tables 4.2.6.8 and 6.1.1.4'
N N 0.0061 0.0033 'International Tables Vol C Tables 4.2.6.8 and 6.1.1.4'
O O 0.0106 0.0060 'International Tables Vol C Tables 4.2.6.8 and 6.1.1.4'
C C 0.0033 0.0016 'International Tables Vol C Tables 4.2.6.8 and 6.1.1.4'
H H 0.0000 0.0000 'International Tables Vol C Tables 4.2.6.8 and 6.1.1.4'
B B 0.0013 0.0007 'International Tables Vol C Tables 4.2.6.8 and 6.1.1.4'
F F 0.0171 0.0103 'International Tables Vol C Tables 4.2.6.8 and 6.1.1.4'
Cl Cl 0.1484 0.1585 'International Tables Vol C Tables 4.2.6.8 and 6.1.1.4'

loop_
_geom_angle_atom_site_label_1
_geom_angle_atom_site_label_2
_geom_angle_atom_site_label_3
_geom_angle
N1 Cu1 P1 120.70(6)
N1 Cu1 P2 115.99(6)
P1 Cu1 P2 117.61(3)
N1 Cu1 O1 78.44(8)
P1 Cu1 O1 102.47(5)
P2 Cu1 O1 112.43(5)
C42 Fe1 C37 141.22(11)
C42 Fe1 C41 40.55(11)
C37 Fe1 C41 177.76(11)
C42 Fe1 C36 178.14(12)
C37 Fe1 C36 40.50(11)
C41 Fe1 C36 137.71(12)
C42 Fe1 C40 67.99(12)
C37 Fe1 C40 139.97(12)
C41 Fe1 C40 40.28(12)
C36 Fe1 C40 111.03(12)
C42 Fe1 C35 138.41(12)
C37 Fe1 C35 67.87(12)
C41 Fe1 C35 109.89(12)
C36 Fe1 C35 40.11(12)
C40 Fe1 C35 109.90(12)
C42 Fe1 C34 112.11(12)
C37 Fe1 C34 67.86(12)
C41 Fe1 C34 110.50(12)
C36 Fe1 C34 67.42(12)
C40 Fe1 C34 137.19(11)
C35 Fe1 C34 40.01(12)
C42 Fe1 C33 112.60(11)
C37 Fe1 C33 40.92(11)
C41 Fe1 C33 138.70(12)
C36 Fe1 C33 68.31(11)
C40 Fe1 C33 177.54(11)
C35 Fe1 C33 68.00(11)
C34 Fe1 C33 40.36(11)
C42 Fe1 C39 67.95(12)
C37 Fe1 C39 113.82(12)
C41 Fe1 C39 67.75(12)
C36 Fe1 C39 112.43(12)
C40 Fe1 C39 40.26(11)
C35 Fe1 C39 138.29(12)
C34 Fe1 C39 177.42(11)
C33 Fe1 C39 142.18(11)
C42 Fe1 C38 40.85(10)
C37 Fe1 C38 113.76(11)
C41 Fe1 C38 68.47(11)
C36 Fe1 C38 140.56(11)
C40 Fe1 C38 68.26(11)
C35 Fe1 C38 178.11(11)
C34 Fe1 C38 141.15(11)
C33 Fe1 C38 113.84(10)
C39 Fe1 C38 40.48(11)
C38 P1 C15 104.83(12)
C38 P1 C9 102.93(12)
C15 P1 C9 102.50(12)
C38 P1 Cu1 110.75(8)
C15 P1 Cu1 116.68(9)
C9 P1 Cu1 117.53(9)
C33 P2 C27 103.60(13)
C33 P2 C21 103.87(12)
C27 P2 C21 103.69(13)
C33 P2 Cu1 114.46(9)
C27 P2 Cu1 115.12(10)
C21 P2 Cu1 114.66(9)
C1 N1 C8 116.2(2)
C1 N1 Cu1 129.94(19)
C8 N1 Cu1 113.86(17)
C2 N2 C3 115.0(2)
C3 N3 C5 122.6(2)
C3 N3 C4 120.1(2)
C5 N3 C4 116.5(2)
C7 N4 C5 124.8(2)
C7 N4 C6 118.2(2)
C5 N4 C6 116.7(2)
C7 O1 Cu1 108.25(16)
N1 C1 C2 121.0(3)
N1 C1 H1 116.2(18)
C2 C1 H1 122.8(18)
N2 C2 C1 123.4(3)
N2 C2 H2 115.8(19)
C1 C2 H2 120.7(19)
N2 C3 N3 118.4(2)
N2 C3 C8 122.6(2)
N3 C3 C8 119.1(2)
N3 C4 H4C 109.5
N3 C4 H4B 109.5
H4C C4 H4B 109.5
N3 C4 H4A 109.5
H4C C4 H4A 109.5
H4B C4 H4A 109.5
O2 C5 N3 122.2(3)
O2 C5 N4 120.8(3)
N3 C5 N4 117.0(2)
N4 C6 H6C 109.5
N4 C6 H6B 109.5
H6C C6 H6B 109.5
N4 C6 H6A 109.5
H6C C6 H6A 109.5
H6B C6 H6A 109.5
O1 C7 N4 122.4(2)
O1 C7 C8 122.2(2)
N4 C7 C8 115.4(2)
N1 C8 C3 121.8(2)
N1 C8 C7 117.1(2)
C3 C8 C7 121.0(2)
C14 C9 C10 111.4(2)
C14 C9 P1 111.04(19)
C10 C9 P1 113.24(19)
C14 C9 H9A 106.9
C10 C9 H9A 106.9
P1 C9 H9A 106.9
C9 C10 H10A 109.8(16)
C9 C10 H10B 111.2(18)
H10A C10 H10B 107(2)
C9 C10 H10C 112.0(17)
H10A C10 H10C 107(2)
H10B C10 H10C 109(3)
C9 C14 H14A 108.1(19)
C9 C14 H14B 112(2)
H14A C14 H14B 109(3)
C9 C14 H14C 110(2)
H14A C14 H14C 110(3)
H14B C14 H14C 109(3)
C20 C15 C16 110.3(2)
C20 C15 P1 110.99(19)
C16 C15 P1 110.9(2)
C20 C15 H15 109.5(18)
C16 C15 H15 104.5(18)
P1 C15 H15 110.5(18)
C15 C16 H16A 110.6(18)
C15 C16 H16B 112.7(18)
H16A C16 H16B 107(2)
C15 C16 H16C 116.0(19)
H16A C16 H16C 102(3)
H16B C16 H16C 107(3)
C15 C20 H20A 109.9(19)
C15 C20 H20B 112(2)
H20A C20 H20B 111(3)
C15 C20 H20C 107(2)
H20A C20 H20C 108(3)
H20B C20 H20C 107(3)
C23 C21 C22 111.1(3)
C23 C21 P2 114.9(2)
C22 C21 P2 111.7(2)
C23 C21 H21 111.2(19)
C22 C21 H21 105.3(19)
P2 C21 H21 101.7(19)
C21 C22 H22A 113(2)
C21 C22 H22B 111.8(17)
H22A C22 H22B 105(3)
C21 C22 H22C 114(2)
H22A C22 H22C 107(3)
H22B C22 H22C 105(3)
C21 C23 H23A 111(2)
C21 C23 H23B 112(2)
H23A C23 H23B 108(3)
C21 C23 H23C 109.4(17)
H23A C23 H23C 104(3)
H23B C23 H23C 113(3)
C32 C27 C28 109.8(3)
C32 C27 P2 111.6(2)
C28 C27 P2 110.2(2)
C32 C27 H27 110(2)
C28 C27 H27 107(2)
P2 C27 H27 109(2)
C27 C28 H28A 114.1(18)
C27 C28 H28B 108(2)
H28A C28 H28B 112(3)
C27 C28 H28C 110.0(19)
H28A C28 H28C 104(3)
H28B C28 H28C 108(3)
C27 C32 H32A 112.9(18)
C27 C32 H32B 109.8(18)
H32A C32 H32B 109(3)
C27 C32 H32C 115(2)
H32A C32 H32C 103(3)
H32B C32 H32C 107(3)
C34 C33 C37 106.6(2)
C34 C33 P2 129.3(2)
C37 C33 P2 124.1(2)
C34 C33 Fe1 69.79(15)
C37 C33 Fe1 68.74(15)
P2 C33 Fe1 124.76(13)
C35 C34 C33 108.9(3)
C35 C34 Fe1 69.89(16)
C33 C34 Fe1 69.86(15)
C35 C34 H34 127(2)
C33 C34 H34 124(2)
Fe1 C34 H34 126(2)
C34 C35 C36 108.2(3)
C34 C35 Fe1 70.11(16)
C36 C35 Fe1 69.85(17)
C34 C35 H35 125(2)
C36 C35 H35 127(2)
Fe1 C35 H35 123(2)
C35 C36 C37 108.0(3)
C35 C36 Fe1 70.03(17)
C37 C36 Fe1 69.18(16)
C35 C36 H36 123.5(19)
C37 C36 H36 128.3(19)
Fe1 C36 H36 122.3(18)
C36 C37 C33 108.3(3)
C36 C37 Fe1 70.32(16)
C33 C37 Fe1 70.33(15)
C36 C37 H37 123.9(17)
C33 C37 H37 127.7(17)
Fe1 C37 H37 127.2(16)
C39 C38 C42 106.4(2)
C39 C38 P1 130.6(2)
C42 C38 P1 122.9(2)
C39 C38 Fe1 69.62(15)
C42 C38 Fe1 68.51(15)
P1 C38 Fe1 127.31(13)
C40 C39 C38 108.7(3)
C40 C39 Fe1 69.60(16)
C38 C39 Fe1 69.91(15)
C40 C39 H39 122.5(19)
C38 C39 H39 128.7(19)
Fe1 C39 H39 123.5(18)
C41 C40 C39 108.2(3)
C41 C40 Fe1 69.68(16)
C39 C40 Fe1 70.14(16)
C41 C40 H40 127(2)
C39 C40 H40 124(2)
Fe1 C40 H40 122(2)
C40 C41 C42 107.9(3)
C40 C41 Fe1 70.04(17)
C42 C41 Fe1 69.24(16)
C40 C41 H41 127.1(19)
C42 C41 H41 124.7(19)
Fe1 C41 H41 122.0(18)
C41 C42 C38 108.7(3)
C41 C42 Fe1 70.21(17)
C38 C42 Fe1 70.63(16)
C41 C42 H42 129.4(17)
C38 C42 H42 121.8(17)
Fe1 C42 H42 123.6(17)
Cl1 C43 Cl2 111.34(18)
Cl1 C43 H43A 111(2)
Cl2 C43 H43A 108(2)
Cl1 C43 H43B 106(2)
Cl2 C43 H43B 105(2)
H43A C43 H43B 116(3)
F4 B1 F2 109.3(3)
F4 B1 F1 108.9(3)
F2 B1 F1 109.8(3)
F4 B1 F3 109.6(2)
F2 B1 F3 109.2(3)
F1 B1 F3 110.1(3)

loop_
_geom_bond_atom_site_label_1
_geom_bond_atom_site_label_2
_geom_bond_distance
Cu1 N1 2.041(2)
Cu1 P1 2.2432(7)
Cu1 P2 2.2467(7)
Cu1 O1 2.2609(18)
Fe1 C42 2.040(3)
Fe1 C37 2.042(3)
Fe1 C41 2.053(3)
Fe1 C36 2.057(3)
Fe1 C40 2.057(3)
Fe1 C35 2.059(3)
Fe1 C34 2.062(3)
Fe1 C33 2.063(3)
Fe1 C39 2.064(3)
Fe1 C38 2.068(3)
P1 C38 1.818(3)
P1 C15 1.854(3)
P1 C9 1.857(3)
P2 C33 1.821(3)
P2 C27 1.853(3)
P2 C21 1.857(3)
N1 C1 1.337(3)
N1 C8 1.343(3)
N2 C2 1.334(4)
N2 C3 1.337(4)
N3 C3 1.380(3)
N3 C5 1.381(4)
N3 C4 1.465(4)
N4 C7 1.374(3)
N4 C5 1.396(4)
N4 C6 1.474(3)
O1 C7 1.228(3)
O2 C5 1.214(3)
C1 C2 1.391(4)
C1 H1 0.92(3)
C2 H2 0.90(3)
C3 C8 1.387(4)
C4 H4C 0.9600
C4 H4B 0.9600
C4 H4A 0.9600
C6 H6C 0.9600
C6 H6B 0.9600
C6 H6A 0.9600
C7 C8 1.453(4)
C9 C14 1.524(4)
C9 C10 1.526(4)
C9 H9A 0.9800
C10 H10A 1.00(3)
C10 H10B 0.98(3)
C10 H10C 0.98(3)
C14 H14A 0.96(3)
C14 H14B 0.97(3)
C14 H14C 0.96(3)
C15 C20 1.527(4)
C15 C16 1.533(4)
C15 H15 0.90(3)
C16 H16A 1.04(3)
C16 H16B 1.00(3)
C16 H16C 1.07(4)
C20 H20A 0.94(3)
C20 H20B 0.99(4)
C20 H20C 0.97(4)
C21 C23 1.523(4)
C21 C22 1.530(4)
C21 H21 0.98(3)
C22 H22A 0.91(3)
C22 H22B 1.03(3)
C22 H22C 0.90(4)
C23 H23A 0.92(4)
C23 H23B 0.92(3)
C23 H23C 1.07(3)
C27 C32 1.526(4)
C27 C28 1.529(4)
C27 H27 0.80(3)
C28 H28A 0.98(3)
C28 H28B 0.90(3)
C28 H28C 0.99(3)
C32 H32A 0.97(3)
C32 H32B 0.96(3)
C32 H32C 0.94(3)
C33 C34 1.423(4)
C33 C37 1.435(4)
C34 C35 1.410(4)
C34 H34 0.81(3)
C35 C36 1.412(4)
C35 H35 0.89(3)
C36 C37 1.419(4)
C36 H36 1.01(3)
C37 H37 0.99(3)
C38 C39 1.430(4)
C38 C42 1.434(4)
C39 C40 1.419(4)
C39 H39 0.90(3)
C40 C41 1.415(4)
C40 H40 0.94(4)
C41 C42 1.418(4)
C41 H41 0.93(3)
C42 H42 0.86(3)
C43 Cl1 1.770(3)
C43 Cl2 1.771(4)
C43 H43A 0.94(3)
C43 H43B 0.97(4)
B1 F4 1.372(4)
B1 F2 1.376(4)
B1 F1 1.377(4)
B1 F3 1.392(4)
